data_2023101
loop_
_publ_author_name
'Upmann, Daniel'
'Bockfeld, Dirk'
'Jones, Peter G.'
'T\^arcoveanu, Eliza'

_publ_section_title
;
 Crystal structures of fourteen halochalcogenylphosphonium
 tetrahalogenidoaurates(III)
;
_journal_coeditor_code YZ2053
_journal_issue 5
_journal_name_full 'Acta Crystallographica Section E Crystallographic Communications'
_journal_paper_doi 10.1107/S2056989024002780
_journal_volume 80
_journal_year 2024
_chemical_formula_iupac '(C11 H25 Cl P Se) [Au Cl4]'
_chemical_formula_moiety 'C11 H25 Cl P Se +, Au Cl4 -'
_chemical_formula_sum 'C11 H25 Au Cl5 P Se'
_chemical_formula_weight 641.46
_chemical_name_systematic
;
Bis(<i>tert</i>-butyl)(chloroselanyl)(propan-2-yl)phosphonium
tetrachloridoaurate(III)
;
_space_group_crystal_system monoclinic
_space_group_IT_number 15
_space_group_name_Hall '-C 2yc'
_space_group_name_H-M_alt 'C 1 2/c 1'
_atom_sites_solution_hydrogens geom
_atom_sites_solution_primary direct
_atom_sites_solution_secondary difmap
_audit_creation_method SHELXL-2019/3
_cell_angle_alpha 90
_cell_angle_beta 113.582(3)
_cell_angle_gamma 90
_cell_formula_units_Z 8
_cell_length_a 33.7472(6)
_cell_length_b 7.79306(8)
_cell_length_c 16.2575(3)
_cell_measurement_reflns_used 55878
_cell_measurement_temperature 100(2)
_cell_measurement_theta_max 30.8672
_cell_measurement_theta_min 2.2412
_cell_volume 3918.56(14)
_computing_cell_refinement
;
CrysAlisPro, Version 1.171.35.15 (Rigaku OD, 2015)
;
_computing_data_collection
;
CrysAlisPro, Version 1.171.35.15 (Rigaku OD, 2015)
;
_computing_data_reduction
;
CrysAlisPro, Version 1.171.35.15 (Rigaku OD, 2015)
;
_computing_molecular_graphics
;
Bruker XP, Version 5.1 (Bruker, 1998)
;
_computing_publication_material
;
SHELXL-2019/3 (Sheldrick, 2015)
;
_computing_structure_refinement
;
SHELXL-2019/3 (Sheldrick, 2015)
;
_computing_structure_solution
;
SHELXS-97 (Sheldrick, 2008)
;
_diffrn_ambient_temperature 100(2)
_diffrn_detector_area_resol_mean 16.1419
_diffrn_measured_fraction_theta_full 0.999
_diffrn_measured_fraction_theta_max 0.971
_diffrn_measurement_device_type 'Oxford Diffraction Xcalibur, Eos'
_diffrn_measurement_method '\w scan'
_diffrn_radiation_type MoK\a
_diffrn_radiation_wavelength 0.71073
_diffrn_reflns_av_R_equivalents 0.0577
_diffrn_reflns_av_unetI/netI 0.0191
_diffrn_reflns_limit_h_max 47
_diffrn_reflns_limit_h_min -48
_diffrn_reflns_limit_k_max 11
_diffrn_reflns_limit_k_min -11
_diffrn_reflns_limit_l_max 23
_diffrn_reflns_limit_l_min -23
_diffrn_reflns_number 257492
_diffrn_reflns_theta_full 30.000
_diffrn_reflns_theta_max 30.936
_diffrn_reflns_theta_min 2.516
_diffrn_source 'Enhance (Mo) X-ray Source'
_exptl_absorpt_coefficient_mu 10.116
_exptl_absorpt_correction_T_max 1.00000
_exptl_absorpt_correction_T_min 0.30819
_exptl_absorpt_correction_type multi-scan
_exptl_absorpt_process_details
;
(CrysAlisPro; Rigaku OD, 2015)
;
_exptl_crystal_colour yellow
_exptl_crystal_density_diffrn 2.175
_exptl_crystal_density_method 'not measured'
_exptl_crystal_description plate
_exptl_crystal_F_000 2432
_exptl_crystal_size_max 0.35
_exptl_crystal_size_mid 0.2
_exptl_crystal_size_min 0.04
_refine_diff_density_max 1.125
_refine_diff_density_min -1.203
_refine_ls_extinction_method none
_refine_ls_goodness_of_fit_ref 1.107
_refine_ls_hydrogen_treatment constr
_refine_ls_matrix_type full
_refine_ls_number_parameters 191
_refine_ls_number_reflns 6028
_refine_ls_number_restraints 0
_refine_ls_restrained_S_all 1.107
_refine_ls_R_factor_all 0.0276
_refine_ls_R_factor_gt 0.0209
_refine_ls_shift/su_max 0.002
_refine_ls_shift/su_mean 0.000
_refine_ls_structure_factor_coef Fsqd
_refine_ls_weighting_details 'w=1/[\s^2^(Fo^2^)+(0.0165P)^2^+12.3178P] where P=(Fo^2^+2Fc^2^)/3'
_refine_ls_weighting_scheme calc
_refine_ls_wR_factor_gt 0.0408
_refine_ls_wR_factor_ref 0.0428
_reflns_number_gt 5453
_reflns_number_total 6028
_reflns_threshold_expression 'I > 2\s(I)'
_cod_data_source_file yz2053.cif
_cod_data_source_block 23a
_cod_original_cell_volume 3918.54(14)
_cod_original_sg_symbol_H-M 'C 2/c'
_cod_database_code 2023101
_shelx_space_group_comment
;
The symmetry employed for this shelxl refinement is uniquely defined
by the following loop, which should always be used as a source of
symmetry information in preference to the above space-group names.
They are only intended as comments.
;
_shelx_estimated_absorpt_t_min 0.126
_shelx_estimated_absorpt_t_max 0.688

loop_
_space_group_symop_operation_xyz
'x, y, z'
'-x, y, -z+1/2'
'x+1/2, y+1/2, z'
'-x+1/2, y+1/2, -z+1/2'
'-x, -y, -z'
'x, -y, z-1/2'
'-x+1/2, -y+1/2, -z'
'x+1/2, -y+1/2, z-1/2'

loop_
_atom_site_type_symbol
_atom_site_label
_atom_site_fract_x
_atom_site_fract_y
_atom_site_fract_z
_atom_site_U_iso_or_equiv
_atom_site_adp_type
_atom_site_calc_flag
_atom_site_occupancy
_atom_site_disorder_assembly
_atom_site_disorder_group
P P1 0.37529(2) 0.60748(7) 0.40097(4) 0.01109(11) Uani d 1 . .
Se Se1 0.42555(2) 0.76990(3) 0.50633(2) 0.01833(5) Uani d 1 . .
Cl Cl1 0.38551(2) 0.90386(9) 0.56139(4) 0.02734(14) Uani d 1 . .
C C2 0.34626(8) 0.7484(3) 0.30151(15) 0.0141(4) Uani d 1 . .
C C1 0.41121(8) 0.4391(3) 0.38588(15) 0.0138(4) Uani d 1 . .
C C3 0.33619(8) 0.5250(3) 0.44412(15) 0.0137(4) Uani d 1 . .
H H3 0.315469 0.621002 0.437455 0.016 Uiso calc 1 . .
C C23 0.33117(9) 0.9092(3) 0.33558(17) 0.0197(5) Uani d 1 . .
H H23A 0.314377 0.982549 0.284553 0.030 Uiso calc 1 . .
H H23B 0.356412 0.972528 0.376659 0.030 Uiso calc 1 . .
H H23C 0.313092 0.874894 0.367276 0.030 Uiso calc 1 . .
C C21 0.30654(8) 0.6599(3) 0.23160(16) 0.0168(5) Uani d 1 . .
H H21A 0.294574 0.731319 0.177595 0.025 Uiso calc 1 . .
H H21B 0.284670 0.643492 0.256332 0.025 Uiso calc 1 . .
H H21C 0.314980 0.548066 0.216138 0.025 Uiso calc 1 . .
C C22 0.37709(9) 0.8055(3) 0.25826(17) 0.0202(5) Uani d 1 . .
H H22A 0.385158 0.705974 0.231496 0.030 Uiso calc 1 . .
H H22B 0.403128 0.856211 0.304167 0.030 Uiso calc 1 . .
H H22C 0.362643 0.890849 0.211536 0.030 Uiso calc 1 . .
C C11 0.42408(8) 0.3114(3) 0.46488(17) 0.0186(5) Uani d 1 . .
H H11A 0.445045 0.228858 0.460457 0.028 Uiso calc 1 . .
H H11B 0.398317 0.250180 0.462671 0.028 Uiso calc 1 . .
H H11C 0.437065 0.374233 0.521677 0.028 Uiso calc 1 . .
C C12 0.38849(8) 0.3426(3) 0.29689(17) 0.0188(5) Uani d 1 . .
H H12A 0.407547 0.251957 0.291947 0.028 Uiso calc 1 . .
H H12B 0.381773 0.422950 0.246727 0.028 Uiso calc 1 . .
H H12C 0.361655 0.291381 0.295193 0.028 Uiso calc 1 . .
C C13 0.45260(8) 0.5246(3) 0.38698(18) 0.0204(5) Uani d 1 . .
H H13A 0.467873 0.581618 0.444851 0.031 Uiso calc 1 . .
H H13B 0.444862 0.609482 0.338592 0.031 Uiso calc 1 . .
H H13C 0.471389 0.437022 0.378194 0.031 Uiso calc 1 . .
C C32 0.30876(8) 0.3748(3) 0.38931(18) 0.0191(5) Uani d 1 . .
H H32A 0.326583 0.270978 0.401435 0.029 Uiso calc 1 . .
H H32B 0.297854 0.402248 0.325203 0.029 Uiso calc 1 . .
H H32C 0.284348 0.355387 0.406317 0.029 Uiso calc 1 . .
C C31 0.35545(9) 0.4778(4) 0.54445(17) 0.0227(5) Uani d 1 . .
H H31A 0.332039 0.463082 0.565031 0.034 Uiso calc 1 . .
H H31B 0.374783 0.569670 0.578924 0.034 Uiso calc 1 . .
H H31C 0.371774 0.370435 0.553273 0.034 Uiso calc 1 . .
Au Au1 0.500000 1.01052(2) 0.750000 0.01363(3) Uani d 1 . .
Cl Cl2 0.51056(2) 1.01088(7) 0.61977(4) 0.01812(11) Uani d 1 . .
Cl Cl3 0.49010(7) 1.29947(15) 0.73350(16) 0.0338(6) Uani d 0.5 . .
Cl Cl4 0.5054(3) 0.72026(14) 0.7548(10) 0.0235(13) Uani d 0.5 . .
Au Au2 0.250000 0.750000 0.500000 0.01126(3) Uani d 1 . .
Cl Cl5 0.27035(2) 1.02584(7) 0.49126(4) 0.02105(12) Uani d 1 . .
Cl Cl6 0.22611(2) 0.72036(8) 0.34868(4) 0.02033(12) Uani d 1 . .

loop_
_atom_site_aniso_label
_atom_site_aniso_U_11
_atom_site_aniso_U_22
_atom_site_aniso_U_33
_atom_site_aniso_U_12
_atom_site_aniso_U_13
_atom_site_aniso_U_23
P1 0.0116(3) 0.0111(2) 0.0103(2) -0.00052(19) 0.0041(2) -0.00012(19)
Se1 0.01531(12) 0.02074(11) 0.01544(11) -0.00326(9) 0.00247(9) -0.00587(9)
Cl1 0.0316(4) 0.0280(3) 0.0228(3) 0.0020(3) 0.0112(3) -0.0093(2)
C2 0.0157(11) 0.0129(10) 0.0120(10) -0.0007(8) 0.0039(9) 0.0022(8)
C1 0.0122(11) 0.0152(10) 0.0149(10) 0.0020(8) 0.0063(9) 0.0000(8)
C3 0.0143(11) 0.0151(10) 0.0134(10) 0.0001(8) 0.0074(9) 0.0024(8)
C23 0.0239(13) 0.0129(10) 0.0203(12) 0.0030(9) 0.0067(10) 0.0029(9)
C21 0.0161(12) 0.0168(10) 0.0134(10) -0.0013(9) 0.0017(9) 0.0005(8)
C22 0.0229(13) 0.0204(11) 0.0188(11) -0.0034(10) 0.0098(10) 0.0046(9)
C11 0.0187(12) 0.0187(11) 0.0184(11) 0.0067(9) 0.0075(10) 0.0047(9)
C12 0.0213(13) 0.0173(11) 0.0186(11) 0.0016(9) 0.0087(10) -0.0042(9)
C13 0.0130(11) 0.0263(12) 0.0241(12) -0.0007(9) 0.0096(10) -0.0011(10)
C32 0.0183(12) 0.0164(11) 0.0244(12) -0.0036(9) 0.0103(10) -0.0002(9)
C31 0.0266(14) 0.0289(13) 0.0156(11) -0.0006(11) 0.0116(10) 0.0047(10)
Au1 0.01365(6) 0.00993(5) 0.02032(6) 0.000 0.00996(5) 0.000
Cl2 0.0196(3) 0.0176(2) 0.0199(3) -0.0035(2) 0.0108(2) -0.0004(2)
Cl3 0.065(2) 0.0113(4) 0.0477(18) 0.0045(6) 0.0463(14) 0.0033(5)
Cl4 0.040(4) 0.0110(4) 0.021(2) 0.0037(7) 0.014(3) 0.0006(9)
Au2 0.01106(6) 0.01076(5) 0.01175(5) 0.00169(4) 0.00433(4) 0.00043(4)
Cl5 0.0266(3) 0.0134(2) 0.0244(3) -0.0031(2) 0.0115(2) 0.0005(2)
Cl6 0.0252(3) 0.0205(3) 0.0124(2) 0.0039(2) 0.0046(2) -0.0003(2)

loop_
_atom_type_symbol
_atom_type_description
_atom_type_scat_dispersion_real
_atom_type_scat_dispersion_imag
_atom_type_scat_source
C C 0.0033 0.0016 'International Tables Vol C Tables 4.2.6.8 and 6.1.1.4'
H H 0.0000 0.0000 'International Tables Vol C Tables 4.2.6.8 and 6.1.1.4'
P P 0.1023 0.0942 'International Tables Vol C Tables 4.2.6.8 and 6.1.1.4'
Cl Cl 0.1484 0.1585 'International Tables Vol C Tables 4.2.6.8 and 6.1.1.4'
Se Se -0.0929 2.2259 'International Tables Vol C Tables 4.2.6.8 and 6.1.1.4'
Au Au -2.0133 8.8022 'International Tables Vol C Tables 4.2.6.8 and 6.1.1.4'

loop_
_geom_angle_atom_site_label_1
_geom_angle_atom_site_label_2
_geom_angle_atom_site_label_3
_geom_angle_site_symmetry_1
_geom_angle_site_symmetry_3
_geom_angle
_geom_angle_publ_flag
C3 P1 C1 . . 113.98(11) ?
C3 P1 C2 . . 109.06(11) ?
C1 P1 C2 . . 116.17(11) ?
C3 P1 Se1 . . 110.03(8) ?
C1 P1 Se1 . . 99.42(8) ?
C2 P1 Se1 . . 107.51(7) ?
Cl1 Se1 P1 . . 100.40(3) y
Cl1 Se1 Cl2 . . 92.37(2) ?
P1 Se1 Cl2 . . 164.50(2) ?
C21 C2 C22 . . 110.0(2) ?
C21 C2 C23 . . 108.5(2) ?
C22 C2 C23 . . 108.17(19) ?
C21 C2 P1 . . 112.10(15) ?
C22 C2 P1 . . 110.40(17) ?
C23 C2 P1 . . 107.51(16) ?
C12 C1 C13 . . 109.3(2) ?
C12 C1 C11 . . 109.7(2) ?
C13 C1 C11 . . 108.5(2) ?
C12 C1 P1 . . 111.22(16) ?
C13 C1 P1 . . 109.11(16) ?
C11 C1 P1 . . 108.96(16) ?
C32 C3 C31 . . 109.5(2) ?
C32 C3 P1 . . 113.73(17) ?
C31 C3 P1 . . 115.10(17) ?
C32 C3 H3 . . 105.9 ?
C31 C3 H3 . . 105.9 ?
P1 C3 H3 . . 105.9 ?
C2 C23 H23A . . 109.5 ?
C2 C23 H23B . . 109.5 ?
H23A C23 H23B . . 109.5 ?
C2 C23 H23C . . 109.5 ?
H23A C23 H23C . . 109.5 ?
H23B C23 H23C . . 109.5 ?
C2 C21 H21A . . 109.5 ?
C2 C21 H21B . . 109.5 ?
H21A C21 H21B . . 109.5 ?
C2 C21 H21C . . 109.5 ?
H21A C21 H21C . . 109.5 ?
H21B C21 H21C . . 109.5 ?
C2 C22 H22A . . 109.5 ?
C2 C22 H22B . . 109.5 ?
H22A C22 H22B . . 109.5 ?
C2 C22 H22C . . 109.5 ?
H22A C22 H22C . . 109.5 ?
H22B C22 H22C . . 109.5 ?
C1 C11 H11A . . 109.5 ?
C1 C11 H11B . . 109.5 ?
H11A C11 H11B . . 109.5 ?
C1 C11 H11C . . 109.5 ?
H11A C11 H11C . . 109.5 ?
H11B C11 H11C . . 109.5 ?
C1 C12 H12A . . 109.5 ?
C1 C12 H12B . . 109.5 ?
H12A C12 H12B . . 109.5 ?
C1 C12 H12C . . 109.5 ?
H12A C12 H12C . . 109.5 ?
H12B C12 H12C . . 109.5 ?
C1 C13 H13A . . 109.5 ?
C1 C13 H13B . . 109.5 ?
H13A C13 H13B . . 109.5 ?
C1 C13 H13C . . 109.5 ?
H13A C13 H13C . . 109.5 ?
H13B C13 H13C . . 109.5 ?
C3 C32 H32A . . 109.5 ?
C3 C32 H32B . . 109.5 ?
H32A C32 H32B . . 109.5 ?
C3 C32 H32C . . 109.5 ?
H32A C32 H32C . . 109.5 ?
H32B C32 H32C . . 109.5 ?
C3 C31 H31A . . 109.5 ?
C3 C31 H31B . . 109.5 ?
H31A C31 H31B . . 109.5 ?
C3 C31 H31C . . 109.5 ?
H31A C31 H31C . . 109.5 ?
H31B C31 H31C . . 109.5 ?
Cl4 Au1 Cl4 2_656 . 8.4(4) ?
Cl4 Au1 Cl3 2_656 2_656 175.2(3) ?
Cl4 Au1 Cl3 . 2_656 167.6(2) ?
Cl4 Au1 Cl3 2_656 . 167.6(2) ?
Cl4 Au1 Cl3 . . 175.2(3) ?
Cl3 Au1 Cl3 2_656 . 16.89(9) ?
Cl4 Au1 Cl2 2_656 . 90.5(4) ?
Cl4 Au1 Cl2 . . 89.6(4) ?
Cl3 Au1 Cl2 2_656 . 92.19(8) ?
Cl3 Au1 Cl2 . . 87.68(8) ?
Cl4 Au1 Cl2 2_656 2_656 89.6(4) ?
Cl4 Au1 Cl2 . 2_656 90.5(4) ?
Cl3 Au1 Cl2 2_656 2_656 87.67(8) ?
Cl3 Au1 Cl2 . 2_656 92.18(8) ?
Cl2 Au1 Cl2 . 2_656 179.86(3) ?
Au1 Cl2 Se1 . . 95.398(19) ?
Cl3 Cl3 Au1 2_656 . 81.55(5) ?
Cl4 Cl4 Au1 2_656 . 85.8(2) ?
Cl6 Au2 Cl6 7_566 . 180.00(3) ?
Cl6 Au2 Cl5 7_566 . 89.22(2) ?
Cl6 Au2 Cl5 . . 90.78(2) ?
Cl6 Au2 Cl5 7_566 7_566 90.78(2) ?
Cl6 Au2 Cl5 . 7_566 89.22(2) ?
Cl5 Au2 Cl5 . 7_566 180.0 ?

loop_
_geom_bond_atom_site_label_1
_geom_bond_atom_site_label_2
_geom_bond_site_symmetry_2
_geom_bond_distance
_geom_bond_publ_flag
P1 C3 . 1.840(2) ?
P1 C1 . 1.868(2) ?
P1 C2 . 1.875(2) ?
P1 Se1 . 2.2557(6) y
Se1 Cl1 . 2.1645(7) y
Se1 Cl2 . 3.3052(6) ?
C2 C21 . 1.532(3) ?
C2 C22 . 1.536(4) ?
C2 C23 . 1.536(3) ?
C1 C12 . 1.536(3) ?
C1 C13 . 1.541(3) ?
C1 C11 . 1.543(3) ?
C3 C32 . 1.537(3) ?
C3 C31 . 1.540(3) ?
C3 H3 . 1.0000 ?
C23 H23A . 0.9800 ?
C23 H23B . 0.9800 ?
C23 H23C . 0.9800 ?
C21 H21A . 0.9800 ?
C21 H21B . 0.9800 ?
C21 H21C . 0.9800 ?
C22 H22A . 0.9800 ?
C22 H22B . 0.9800 ?
C22 H22C . 0.9800 ?
C11 H11A . 0.9800 ?
C11 H11B . 0.9800 ?
C11 H11C . 0.9800 ?
C12 H12A . 0.9800 ?
C12 H12B . 0.9800 ?
C12 H12C . 0.9800 ?
C13 H13A . 0.9800 ?
C13 H13B . 0.9800 ?
C13 H13C . 0.9800 ?
C32 H32A . 0.9800 ?
C32 H32B . 0.9800 ?
C32 H32C . 0.9800 ?
C31 H31A . 0.9800 ?
C31 H31B . 0.9800 ?
C31 H31C . 0.9800 ?
Au1 Cl4 2_656 2.2681(13) ?
Au1 Cl4 . 2.2681(13) y
Au1 Cl3 2_656 2.2765(12) ?
Au1 Cl3 . 2.2765(12) y
Au1 Cl2 . 2.2833(6) y
Au1 Cl2 2_656 2.2833(6) ?
Cl3 Cl3 2_656 0.669(4) ?
Cl4 Cl4 2_656 0.332(17) ?
Au2 Cl6 7_566 2.2734(6) ?
Au2 Cl6 . 2.2735(6) y
Au2 Cl5 . 2.2784(6) y
Au2 Cl5 7_566 2.2785(6) ?

loop_
_geom_hbond_atom_site_label_D
_geom_hbond_atom_site_label_H
_geom_hbond_atom_site_label_A
_geom_hbond_site_symmetry_A
_geom_hbond_distance_DH
_geom_hbond_distance_HA
_geom_hbond_distance_DA
_geom_hbond_angle_DHA
_geom_hbond_publ_flag
C3 H3 Au2 . 1.00 2.95 3.805(2) 143.5 yes
C3 H3 Cl6 . 1.00 2.88 3.730(2) 143.3 yes
C13 H13A Se1 . 0.98 2.52 3.110(3) 118.8 yes
C23 H23B Cl1 . 0.98 2.81 3.385(3) 117.9 yes
C31 H31B Cl1 . 0.98 2.66 3.451(3) 137.9 yes
C23 H23A Cl6 4 0.98 2.76 3.736(2) 173.1 yes
C21 H21C Cl6 4_545 0.98 2.90 3.674(2) 137.0 yes
C13 H13B Cl3 6_575 0.98 2.80 3.498(4) 128.7 yes
C22 H22B Cl2 5_676 0.98 2.86 3.787(3) 157.2 yes
C13 H13C Cl4 5_666 0.98 2.85 3.685(15) 143.1 yes

loop_
_geom_torsion_atom_site_label_1
_geom_torsion_atom_site_label_2
_geom_torsion_atom_site_label_3
_geom_torsion_atom_site_label_4
_geom_torsion_site_symmetry_1
_geom_torsion_site_symmetry_2
_geom_torsion_site_symmetry_3
_geom_torsion_site_symmetry_4
_geom_torsion
_geom_torsion_publ_flag
C3 P1 Se1 Cl1 . . . . -39.56(8) ?
C1 P1 Se1 Cl1 . . . . -159.50(8) y
C2 P1 Se1 Cl1 . . . . 79.09(9) ?
C3 P1 Se1 Cl2 . . . . 175.48(10) ?
C1 P1 Se1 Cl2 . . . . 55.54(11) ?
C2 P1 Se1 Cl2 . . . . -65.86(12) ?
C3 P1 C2 C21 . . . . -51.5(2) ?
C1 P1 C2 C21 . . . . 79.0(2) ?
Se1 P1 C2 C21 . . . . -170.76(15) ?
C3 P1 C2 C22 . . . . -174.55(16) ?
C1 P1 C2 C22 . . . . -44.1(2) ?
Se1 P1 C2 C22 . . . . 66.17(17) ?
C3 P1 C2 C23 . . . . 67.66(18) ?
C1 P1 C2 C23 . . . . -161.87(16) ?
Se1 P1 C2 C23 . . . . -51.61(18) ?
C3 P1 C1 C12 . . . . 81.70(19) ?
C2 P1 C1 C12 . . . . -46.4(2) ?
Se1 P1 C1 C12 . . . . -161.30(16) ?
C3 P1 C1 C13 . . . . -157.60(16) ?
C2 P1 C1 C13 . . . . 74.31(19) ?
Se1 P1 C1 C13 . . . . -40.61(16) ?
C3 P1 C1 C11 . . . . -39.33(19) ?
C2 P1 C1 C11 . . . . -167.41(16) ?
Se1 P1 C1 C11 . . . . 77.67(16) ?
C1 P1 C3 C32 . . . . -53.0(2) ?
C2 P1 C3 C32 . . . . 78.60(19) ?
Se1 P1 C3 C32 . . . . -163.70(15) ?
C1 P1 C3 C31 . . . . 74.4(2) ?
C2 P1 C3 C31 . . . . -153.95(18) ?
Se1 P1 C3 C31 . . . . -36.25(19) ?
Cl4 Au1 Cl2 Se1 2_656 . . . 51.0(2) ?
Cl4 Au1 Cl2 Se1 . . . . 59.4(2) ?
Cl3 Au1 Cl2 Se1 2_656 . . . -132.95(5) ?
Cl3 Au1 Cl2 Se1 . . . . -116.66(5) ?
Cl4 Au1 Cl3 Cl3 2_656 . . 2_656 173(2) ?
Cl2 Au1 Cl3 Cl3 . . . 2_656 -105.4(5) ?
Cl2 Au1 Cl3 Cl3 2_656 . . 2_656 74.6(5) ?
Cl3 Au1 Cl4 Cl4 2_656 . . 2_656 165(4) ?
Cl2 Au1 Cl4 Cl4 . . . 2_656 -96(6) ?
Cl2 Au1 Cl4 Cl4 2_656 . . 2_656 84(6) ?
